data_2010996
loop_
_publ_author_name
'Marcus, Sebastian T.'
'Gahan, Lawrence R.'
'Bernhardt, Paul V.'

_publ_section_title
;
 The Ni^II^, Hg^II^ and Cu^II^ complexes of 12-membered-ring
 mixed-donor macrocycles
;
_journal_issue 6
_journal_name_full 'Acta Crystallographica Section C'
_journal_page_first 655
_journal_page_last 658
_journal_paper_doi 10.1107/S0108270100003942
_journal_volume 56
_journal_year 2000
_chemical_formula_iupac '[Ni(C8 H17 NO2 S)(H2 O) 2 ](NO3 )2 '
_chemical_formula_moiety 'C8 H21 N Ni O4 S 2+ , 2NO3 - '
_chemical_formula_sum 'C8 H21 N3 Ni O10 S'
_chemical_formula_weight 410.05
_chemical_name_systematic
;
diaqua(1,7-dioxa-4-thia-10-azacyclododecane)nickel(II) nitrate
;
_space_group_IT_number 170
_symmetry_cell_setting hexagonal
_symmetry_space_group_name_Hall 'P 65'
_symmetry_space_group_name_H-M 'P 65'
_audit_creation_method SHELXL-97
_cell_angle_alpha 90.00
_cell_angle_beta 90.00
_cell_angle_gamma 120.00
_cell_formula_units_Z 6
_cell_length_a 8.7242(3)
_cell_length_b 8.7242(3)
_cell_length_c 37.102(3)
_cell_measurement_reflns_used 25
_cell_measurement_temperature 295(2)
_cell_measurement_theta_max 14
_cell_measurement_theta_min 10
_cell_volume 2445.6(2)
_computing_cell_refinement 'SET4 in CAD4 Manual  (Enraf-Nonius, 1988)'
_computing_data_collection 'CAD4 Manual (Enraf-Nonius, 1988)'
_computing_data_reduction 'XTAL3.2 (Hall et al., 1992)'
_computing_molecular_graphics 'PLATON (Spek, 1990)'
_computing_publication_material SHELXL97
_computing_structure_refinement 'SHELXL97 (Sheldrick, 1997)'
_computing_structure_solution 'SHELXS86 (Sheldrick, 1990)'
_diffrn_ambient_temperature 295(2)
_diffrn_measured_fraction_theta_full 1.000
_diffrn_measured_fraction_theta_max 1.000
_diffrn_measurement_device_type 'Enraf-Nonius CAD4'
_diffrn_measurement_method '\w-2\q scans'
_diffrn_radiation_monochromator graphite
_diffrn_radiation_source 'fine-focus sealed tube'
_diffrn_radiation_type MoK\a
_diffrn_radiation_wavelength .71073
_diffrn_reflns_av_R_equivalents .0577
_diffrn_reflns_av_sigmaI/netI .0427
_diffrn_reflns_limit_h_max 8
_diffrn_reflns_limit_h_min -10
_diffrn_reflns_limit_k_max 10
_diffrn_reflns_limit_k_min 0
_diffrn_reflns_limit_l_max 44
_diffrn_reflns_limit_l_min 0
_diffrn_reflns_number 4648
_diffrn_reflns_theta_full 24.98
_diffrn_reflns_theta_max 24.98
_diffrn_reflns_theta_min 2.70
_diffrn_standards_decay_% <5
_diffrn_standards_interval_time 120
_diffrn_standards_number 3
_exptl_absorpt_coefficient_mu 1.372
_exptl_absorpt_correction_T_max .578
_exptl_absorpt_correction_T_min .529
_exptl_absorpt_correction_type '\y scan'
_exptl_absorpt_process_details '(North et al., 1968)'
_exptl_crystal_colour blue
_exptl_crystal_density_diffrn 1.671
_exptl_crystal_density_meas ?
_exptl_crystal_density_method 'not measured'
_exptl_crystal_description prism
_exptl_crystal_F_000 1284
_exptl_crystal_size_max .40
_exptl_crystal_size_mid .40
_exptl_crystal_size_min .40
_refine_diff_density_max .277
_refine_diff_density_min -.255
_refine_ls_abs_structure_details 'Flack (1983)'
_refine_ls_abs_structure_Flack .00(2)
_refine_ls_extinction_coef .0010(4)
_refine_ls_extinction_method 'SHELXL97 (Sheldrick, 1997)'
_refine_ls_goodness_of_fit_ref 1.055
_refine_ls_hydrogen_treatment mixed
_refine_ls_matrix_type full
_refine_ls_number_parameters 209
_refine_ls_number_reflns 1459
_refine_ls_number_restraints 1
_refine_ls_restrained_S_all 1.054
_refine_ls_R_factor_all .0504
_refine_ls_R_factor_gt .0321
_refine_ls_shift/su_max .000
_refine_ls_shift/su_mean .000
_refine_ls_structure_factor_coef Fsqd
_refine_ls_weighting_details 'w = 1/[\s^2^(Fo^2^)+(0.0398P)^2^+0.4947P] where P=(Fo^2^+2Fc^2^)/3'
_refine_ls_weighting_scheme calc
_refine_ls_wR_factor_ref .0777
_reflns_number_gt 1208
_reflns_number_total 1459
_reflns_threshold_expression I>2\s(I)
_cod_data_source_file fg1589.cif
_cod_data_source_block I
_cod_depositor_comments
;
The following automatic conversions were performed:

'_exptl_crystal_density_meas' value 'not measured' was changed to '?'
- the value is perceived as not measured.

Automatic conversion script
Id: cif_fix_values 3008 2015-01-20 13:52:24Z robertas 

The following automatic conversions were performed:

'_refine_ls_weighting_scheme' value 'calc w =
1/[\s^2^(Fo^2^)+(0.0398P)^2^+0.4947P] where P=(Fo^2^+2Fc^2^)/3' was
changed to 'calc'. New tag '_refine_ls_weighting_details' was
created. The value of the new tag was set to 'w =
1/[\s^2^(Fo^2^)+(0.0398P)^2^+0.4947P] where P=(Fo^2^+2Fc^2^)/3'.

Automatic conversion script
Id: cif_fix_values 3143 2015-03-26 13:38:13Z robertas 
;
_cod_database_code 2010996
_cod_database_fobs_code 2010996

loop_
_symmetry_equiv_pos_as_xyz
'x, y, z'
'-y, x-y, z+2/3'
'-x+y, -x, z+1/3'
'-x, -y, z+1/2'
'y, -x+y, z+1/6'
'x-y, x, z+5/6'

loop_
_atom_site_label
_atom_site_fract_x
_atom_site_fract_y
_atom_site_fract_z
_atom_site_U_iso_or_equiv
_atom_site_adp_type
_atom_site_calc_flag
_atom_site_refinement_flags
_atom_site_occupancy
_atom_site_disorder_assembly
_atom_site_disorder_group
_atom_site_type_symbol
Ni1 .75006(9) .41459(9) -.000389(18) .0430(2) Uani d . 1 . . Ni
S1 .9037(2) .3596(2) -.04843(5) .0582(4) Uani d . 1 . . S
N1 .5691(6) .3561(7) .04125(13) .0499(12) Uani d . 1 . . N
H1 .5647 .4549 .0474 .060 Uiso d R 1 . . H
O1 .5335(5) .1894(6) -.02155(11) .0520(10) Uani d . 1 . . O
O2 .8233(6) .2631(6) .03031(11) .0550(11) Uani d . 1 . . O
O3 .6839(6) .5672(6) -.03044(14) .0691(13) Uani d . 1 . . O
H31 .6741 .6504 -.0151 .083 Uiso d R 1 . . H
H32 .7740 .6299 -.0482 .083 Uiso d R 1 . . H
O4 .9611(6) .6302(7) .02131(16) .0859(17) Uani d . 1 . . O
H41 .9223 .7046 .0323 .103 Uiso d R 1 . . H
H42 1.0447 .6945 .0026 .103 Uiso d R 1 . . H
C1 .7108(9) .1682(10) -.06758(19) .0665(19) Uani d . 1 . . C
H1A .7253 .1670 -.0935 .080 Uiso d R 1 . . H
H1B .7024 .0610 -.0578 .080 Uiso d R 1 . . H
C2 .5431(10) .1692(12) -.0598(2) .072(2) Uani d . 1 . . C
H2A .5421 .2658 -.0725 .086 Uiso d R 1 . . H
H2B .4418 .0589 -.0676 .086 Uiso d R 1 . . H
C3 .3771(9) .1881(10) -.00996(18) .067(2) Uani d . 1 . . C
H3A .2736 .0756 -.0159 .080 Uiso d R 1 . . H
H3B .3665 .2818 -.0217 .080 Uiso d R 1 . . H
C4 .3920(8) .2148(10) .0299(2) .069(2) Uani d . 1 . . C
H4A .3044 .2449 .0379 .083 Uiso d R 1 . . H
H4B .3660 .1048 .0416 .083 Uiso d R 1 . . H
C5 .6395(10) .3015(11) .07165(18) .0654(19) Uani d . 1 . . C
H5A .5486 .2437 .0899 .078 Uiso d R 1 . . H
H5B .7383 .4050 .0825 .078 Uiso d R 1 . . H
C6 .6987(10) .1761(10) .05882(19) .0652(18) Uani d . 1 . . C
H6A .7546 .1484 .0784 .078 Uiso d R 1 . . H
H6B .5985 .0668 .0503 .078 Uiso d R 1 . . H
C7 .8742(10) .1530(9) .01084(19) .0678(19) Uani d . 1 . . C
H7A .7697 .0489 .0017 .081 Uiso d R 1 . . H
H7B .9364 .1143 .0268 .081 Uiso d R 1 . . H
C8 .9914(9) .2567(10) -.01959(19) .0635(18) Uani d . 1 . . C
H8A 1.0148 .1782 -.0341 .076 Uiso d R 1 . . H
H8B 1.1036 .3478 -.0099 .076 Uiso d R 1 . . H
N2 .8882(8) .8688(9) .08374(19) .0651(15) Uani d . 1 . . N
O5 .8887(7) .9633(9) .10823(18) .102(2) Uani d . 1 . . O
O6 1.0205(10) .9026(10) .0676(2) .118(3) Uani d . 1 . . O
O7 .7530(12) .7405(11) .0759(3) .156(4) Uani d . 1 . . O
N3 .4020(7) .7017(7) .0053(2) .0670(18) Uani d . 1 . . N
O8 .3719(11) .5637(10) .0178(2) .126(2) Uani d . 1 . . O
O9 .5279(9) .7712(9) -.01627(17) .106(2) Uani d . 1 . . O
O10 .3128(9) .7616(9) .0127(4) .155(4) Uani d . 1 . . O

loop_
_atom_site_aniso_label
_atom_site_aniso_U_11
_atom_site_aniso_U_22
_atom_site_aniso_U_33
_atom_site_aniso_U_12
_atom_site_aniso_U_13
_atom_site_aniso_U_23
Ni1 .0387(4) .0429(4) .0466(4) .0197(3) .0031(3) -.0004(3)
S1 .0593(9) .0608(10) .0587(10) .0332(8) .0139(8) .0024(8)
N1 .047(3) .054(3) .049(3) .026(2) .004(2) -.001(2)
O1 .046(2) .059(2) .050(2) .025(2) -.0055(19) -.010(2)
O2 .060(3) .066(3) .049(2) .038(2) -.003(2) .000(2)
O3 .075(3) .066(3) .079(3) .045(3) .021(3) .022(2)
O4 .052(3) .064(3) .119(4) .011(2) .015(3) -.037(3)
C1 .078(5) .082(5) .050(4) .048(4) -.004(3) -.014(4)
C2 .070(5) .080(5) .069(5) .040(4) -.019(4) -.023(4)
C3 .042(3) .067(4) .086(6) .024(3) -.011(3) -.009(4)
C4 .041(3) .081(5) .077(5) .024(4) .012(3) .008(4)
C5 .065(4) .082(5) .047(4) .035(4) .005(3) .003(3)
C6 .068(4) .079(5) .053(4) .040(4) .007(3) .018(4)
C7 .070(4) .077(5) .076(5) .051(4) -.014(4) -.003(4)
C8 .056(4) .071(4) .074(5) .040(3) .000(3) -.008(4)
N2 .060(4) .059(4) .082(4) .035(3) .010(3) .000(3)
O5 .075(4) .099(4) .125(6) .040(4) .004(3) -.051(4)
O6 .100(5) .109(5) .160(7) .063(4) .061(5) .016(5)
O7 .122(6) .101(5) .176(8) .005(5) .031(6) -.062(5)
N3 .053(3) .047(3) .094(5) .020(3) .005(3) -.012(3)
O8 .131(6) .093(5) .151(6) .055(5) -.003(5) .022(5)
O9 .097(5) .103(5) .099(5) .036(4) .031(4) .014(4)
O10 .077(4) .093(5) .301(13) .048(4) .037(6) -.031(6)

loop_
_atom_type_symbol
_atom_type_description
_atom_type_scat_dispersion_real
_atom_type_scat_dispersion_imag
_atom_type_scat_source
C C .0033 .0016 'International Tables Vol C Tables 4.2.6.8 and 6.1.1.4'
H H .0000 .0000 'International Tables Vol C Tables 4.2.6.8 and 6.1.1.4'
N N .0061 .0033 'International Tables Vol C Tables 4.2.6.8 and 6.1.1.4'
O O .0106 .0060 'International Tables Vol C Tables 4.2.6.8 and 6.1.1.4'
S S .1246 .1234 'International Tables Vol C Tables 4.2.6.8 and 6.1.1.4'
Ni Ni .3393 1.1124 'International Tables Vol C Tables 4.2.6.8 and 6.1.1.4'

loop_
_geom_angle_atom_site_label_1
_geom_angle_atom_site_label_2
_geom_angle_atom_site_label_3
_geom_angle
_geom_angle_publ_flag
O4 Ni1 O3 91.9(2) yes
O4 Ni1 O2 87.0(2) yes
O3 Ni1 O2 178.8(2) yes
O4 Ni1 N1 99.1(2) yes
O3 Ni1 N1 98.0(2) yes
O2 Ni1 N1 82.75(18) yes
O4 Ni1 O1 178.5(2) yes
O3 Ni1 O1 89.45(19) yes
O2 Ni1 O1 91.66(17) yes
N1 Ni1 O1 80.19(17) yes
O4 Ni1 S1 98.07(15) yes
O3 Ni1 S1 95.33(15) yes
O2 Ni1 S1 84.27(12) yes
N1 Ni1 S1 157.83(14) yes
O1 Ni1 S1 82.31(12) yes
C8 S1 C1 101.7(4) ?
C8 S1 Ni1 94.4(2) ?
C1 S1 Ni1 96.9(2) ?
C5 N1 C4 112.3(6) ?
C5 N1 Ni1 105.1(4) ?
C4 N1 Ni1 110.0(4) ?
C3 O1 C2 114.3(5) ?
C3 O1 Ni1 107.9(4) ?
C2 O1 Ni1 114.0(4) ?
C6 O2 C7 115.0(5) ?
C6 O2 Ni1 110.4(4) ?
C7 O2 Ni1 116.5(4) ?
C2 C1 S1 112.2(5) ?
O1 C2 C1 107.9(6) ?
O1 C3 C4 106.8(5) ?
N1 C4 C3 112.7(5) ?
N1 C5 C6 110.1(6) ?
O2 C6 C5 107.1(6) ?
O2 C7 C8 108.8(6) ?
C7 C8 S1 114.9(5) ?
O7 N2 O6 119.4(8) ?
O7 N2 O5 118.9(7) ?
O6 N2 O5 121.7(8) ?
O10 N3 O8 120.2(9) ?
O10 N3 O9 123.9(8) ?
O8 N3 O9 115.9(8) ?

loop_
_geom_bond_atom_site_label_1
_geom_bond_atom_site_label_2
_geom_bond_site_symmetry_2
_geom_bond_distance
_geom_bond_publ_flag
Ni1 O4 . 2.028(5) yes
Ni1 O3 . 2.029(5) yes
Ni1 O2 . 2.073(4) yes
Ni1 N1 . 2.082(5) yes
Ni1 O1 . 2.082(4) yes
Ni1 S1 . 2.4185(17) yes
S1 C8 . 1.795(7) ?
S1 C1 . 1.821(7) ?
N1 C5 . 1.473(9) ?
N1 C4 . 1.476(8) ?
O1 C3 . 1.426(7) ?
O1 C2 . 1.438(8) ?
O2 C6 . 1.432(8) ?
O2 C7 . 1.438(8) ?
C1 C2 . 1.495(9) ?
C3 C4 . 1.494(10) ?
C5 C6 . 1.502(11) ?
C7 C8 . 1.488(10) ?
N2 O7 . 1.187(10) ?
N2 O6 . 1.200(8) ?
N2 O5 . 1.225(8) ?
N3 O10 . 1.166(10) ?
N3 O8 . 1.190(9) ?
N3 O9 . 1.245(9) ?

loop_
_geom_hbond_atom_site_label_D
_geom_hbond_atom_site_label_H
_geom_hbond_atom_site_label_A
_geom_hbond_site_symmetry_A
_geom_hbond_distance_DH
_geom_hbond_distance_HA
_geom_hbond_distance_DA
_geom_hbond_angle_DHA
N1 H1 O7 . .91 2.44 3.177(9) 138.7
N1 H1 O8 . .91 2.56 3.180(9) 126.2
O3 H31 O9 . .96 2.02 2.779(8) 134.4
O3 H31 O8 . .96 2.65 3.244(10) 120.6
O3 H32 O5 6_654 .96 2.00 2.734(7) 131.6
O3 H32 O7 6_654 .96 2.40 3.347(9) 171.1
O3 H32 N2 6_654 .96 2.55 3.465(8) 159.6
O4 H41 O6 . .96 1.99 2.763(9) 136.3
O4 H41 O7 . .96 2.32 3.174(10) 148.5
O4 H41 N2 . .96 2.49 3.380(8) 153.8
O4 H42 O10 1_655 .96 2.14 2.704(8) 116.1

loop_
_geom_torsion_atom_site_label_1
_geom_torsion_atom_site_label_2
_geom_torsion_atom_site_label_3
_geom_torsion_atom_site_label_4
_geom_torsion
O4 Ni1 S1 C8 78.3(3)
O3 Ni1 S1 C8 171.0(3)
O2 Ni1 S1 C8 -7.8(3)
N1 Ni1 S1 C8 -62.2(4)
O1 Ni1 S1 C8 -100.2(3)
O4 Ni1 S1 C1 -179.3(3)
O3 Ni1 S1 C1 -86.5(3)
O2 Ni1 S1 C1 94.6(3)
N1 Ni1 S1 C1 40.3(5)
O1 Ni1 S1 C1 2.2(3)
O4 Ni1 N1 C5 -66.7(5)
O3 Ni1 N1 C5 -160.0(4)
O2 Ni1 N1 C5 19.0(4)
O1 Ni1 N1 C5 112.0(4)
S1 Ni1 N1 C5 73.6(6)
O4 Ni1 N1 C4 172.2(4)
O3 Ni1 N1 C4 79.0(5)
O2 Ni1 N1 C4 -102.0(4)
O1 Ni1 N1 C4 -9.1(4)
S1 Ni1 N1 C4 -47.4(6)
O4 Ni1 O1 C3 95(7)
O3 Ni1 O1 C3 -64.4(4)
O2 Ni1 O1 C3 116.2(4)
N1 Ni1 O1 C3 33.8(4)
S1 Ni1 O1 C3 -159.8(4)
O4 Ni1 O1 C2 -137(7)
O3 Ni1 O1 C2 63.7(4)
O2 Ni1 O1 C2 -115.8(4)
N1 Ni1 O1 C2 161.9(4)
S1 Ni1 O1 C2 -31.8(4)
O4 Ni1 O2 C6 109.6(4)
O3 Ni1 O2 C6 137(9)
N1 Ni1 O2 C6 10.0(4)
O1 Ni1 O2 C6 -69.9(4)
S1 Ni1 O2 C6 -152.0(4)
O4 Ni1 O2 C7 -116.8(5)
O3 Ni1 O2 C7 -89(9)
N1 Ni1 O2 C7 143.7(5)
O1 Ni1 O2 C7 63.8(4)
S1 Ni1 O2 C7 -18.3(4)
C8 S1 C1 C2 121.5(6)
Ni1 S1 C1 C2 25.5(6)
C3 O1 C2 C1 -178.5(6)
Ni1 O1 C2 C1 56.8(7)
S1 C1 C2 O1 -53.0(8)
C2 O1 C3 C4 -178.7(6)
Ni1 O1 C3 C4 -50.7(6)
C5 N1 C4 C3 -132.8(6)
Ni1 N1 C4 C3 -16.2(7)
O1 C3 C4 N1 44.5(8)
C4 N1 C5 C6 74.6(7)
Ni1 N1 C5 C6 -45.0(7)
C7 O2 C6 C5 -170.8(5)
Ni1 O2 C6 C5 -36.4(7)
N1 C5 C6 O2 55.4(8)
C6 O2 C7 C8 175.4(5)
Ni1 O2 C7 C8 43.8(6)
O2 C7 C8 S1 -52.6(7)
C1 S1 C8 C7 -64.2(6)
Ni1 S1 C8 C7 33.8(5)
